data_7207483
loop_
_publ_author_name
'Yufit, D. S.'
'Howard, J. A. K.'

_publ_section_title
;
 Low melting molecular complexes. The structures of molecular complexes of
 tri- and di-chloromethanes with small ketones and 1,4-dioxane
;
_journal_issue 6
_journal_name_full CrystEngComm
_journal_page_first 2003
_journal_paper_doi 10.1039/c2ce06526f
_journal_volume 14
_journal_year 2012
_chemical_formula_moiety 'C4 H6 O, C H Cl3'
_chemical_formula_sum 'C5 H7 Cl3 O'
_chemical_formula_weight 189.46
_chemical_melting_point 200
_chemical_name_common 'chloroform cyclobutanone co-crystal'
_chemical_name_systematic
;
trichloromethane cyclobutanone clathrate (1:1)
;
_space_group_IT_number 14
_symmetry_cell_setting monoclinic
_symmetry_space_group_name_Hall '-P 2yn'
_symmetry_space_group_name_H-M 'P 1 21/n 1'
_atom_sites_solution_hydrogens difmap
_atom_sites_solution_primary direct
_atom_sites_solution_secondary difmap
_audit_creation_method SHELXL-97
_cell_angle_alpha 90.00
_cell_angle_beta 101.00(3)
_cell_angle_gamma 90.00
_cell_formula_units_Z 4
_cell_length_a 6.7004(7)
_cell_length_b 8.2245(8)
_cell_length_c 15.4159(15)
_cell_measurement_reflns_used 1759
_cell_measurement_temperature 190.0(2)
_cell_measurement_theta_max 31.03
_cell_measurement_theta_min 2.69
_cell_volume 833.92(17)
_computing_cell_refinement 'SAINT v6.45A (Bruker, 2003)'
_computing_data_collection 'Bruker SMART'
_computing_data_reduction 'SAINT v6.45A (Bruker, 2003)'
_computing_molecular_graphics
;
OLEX2: a complete structure solution, refinement and analysis program.
Dolomanov et al., J. Appl. Cryst. (2009). 42, 339-341
;
_computing_publication_material
;
OLEX2: a complete structure solution, refinement and analysis program.
Dolomanov et al., J. Appl. Cryst. (2009). 42, 339-341
;
_computing_structure_refinement 'SHELXL-97 (Sheldrick, 1997)'
_computing_structure_solution 'SHELXS-97 (Sheldrick, 1990)/Bruker'
_diffrn_ambient_temperature 190.0(2)
_diffrn_detector 'CCD area detector'
_diffrn_detector_area_resol_mean 5.6
_diffrn_detector_type 'Bruker SMART CCD 6000 area detector'
_diffrn_measured_fraction_theta_full 0.833
_diffrn_measured_fraction_theta_max 0.833
_diffrn_measurement_device 'three-circle diffractometer'
_diffrn_measurement_device_type 'CCD area detector'
_diffrn_measurement_method 'omega scans'
_diffrn_radiation_monochromator graphite
_diffrn_radiation_probe x-ray
_diffrn_radiation_source 'fine-focus sealed tube'
_diffrn_radiation_type 'MO K\a'
_diffrn_radiation_wavelength 0.71073
_diffrn_radiation_xray_symbol K-L~3~
_diffrn_reflns_av_R_equivalents 0.0364
_diffrn_reflns_av_sigmaI/netI 0.0261
_diffrn_reflns_limit_h_max 9
_diffrn_reflns_limit_h_min -9
_diffrn_reflns_limit_k_max 8
_diffrn_reflns_limit_k_min -8
_diffrn_reflns_limit_l_max 21
_diffrn_reflns_limit_l_min -21
_diffrn_reflns_number 6939
_diffrn_reflns_theta_full 30.00
_diffrn_reflns_theta_max 30.00
_diffrn_reflns_theta_min 2.82
_diffrn_source 'sealed X-ray tube'
_diffrn_source_current 30.0
_diffrn_source_power 1.5
_diffrn_source_target Mo
_diffrn_source_voltage 50.0
_exptl_absorpt_coefficient_mu 1.021
_exptl_absorpt_correction_type none
_exptl_crystal_colour less
_exptl_crystal_colour_lustre clear
_exptl_crystal_colour_modifier whitish
_exptl_crystal_colour_primary colourless
_exptl_crystal_density_diffrn 1.509
_exptl_crystal_density_method 'not measured'
_exptl_crystal_description cylinder
_exptl_crystal_F_000 384
_exptl_crystal_size_max 0.4
_exptl_crystal_size_mid 0.3
_exptl_crystal_size_min 0.3
_refine_diff_density_max 0.361
_refine_diff_density_min -0.317
_refine_diff_density_rms 0.064
_refine_ls_extinction_method none
_refine_ls_goodness_of_fit_ref 1.075
_refine_ls_hydrogen_treatment refall
_refine_ls_matrix_type full
_refine_ls_number_parameters 110
_refine_ls_number_reflns 2027
_refine_ls_number_restraints 0
_refine_ls_restrained_S_all 1.075
_refine_ls_R_factor_all 0.0417
_refine_ls_R_factor_gt 0.0342
_refine_ls_shift/su_max 0.000
_refine_ls_shift/su_mean 0.000
_refine_ls_structure_factor_coef Fsqd
_refine_ls_weighting_details
;
calc w=1/[\s^2^(Fo^2^)+(0.0700P)^2^+0.0000P] where P=(Fo^2^+2Fc^2^)/3
;
_refine_ls_weighting_scheme calc
_refine_ls_wR_factor_gt 0.0955
_refine_ls_wR_factor_ref 0.1041
_reflns_number_gt 1685
_reflns_number_total 2027
_reflns_threshold_expression >2sigma(I)
_cod_data_source_file c2ce06526f.txt
_cod_data_source_block 1_CBU
_cod_depositor_comments
;
The following automatic conversions were performed:

'_symmetry_cell_setting' value 'Monoclinic' changed to 'monoclinic'
according to /home/saulius/struct/CIF-dictionaries/cif_core.dic
dictionary named 'cif_core.dic' version 2.4.1 from 2010-06-29.

Automatic conversion script
Id: cif_fix_values 1715 2011-07-08 13:25:40Z adriana 
;
_cod_original_cell_volume 833.91(14)
_cod_database_code 7207483

loop_
_symmetry_equiv_pos_as_xyz
'x, y, z'
'-x+1/2, y+1/2, -z+1/2'
'-x, -y, -z'
'x-1/2, -y-1/2, z-1/2'

loop_
_atom_site_label
_atom_site_type_symbol
_atom_site_fract_x
_atom_site_fract_y
_atom_site_fract_z
_atom_site_U_iso_or_equiv
_atom_site_adp_type
_atom_site_occupancy
_atom_site_symmetry_multiplicity
_atom_site_calc_flag
Cl1 Cl 0.20196(6) 0.65366(6) 0.27714(3) 0.05288(17) Uani 1 1 d
Cl2 Cl 0.50759(6) 0.45201(6) 0.38383(3) 0.04857(16) Uani 1 1 d
Cl3 Cl 0.08723(7) 0.41893(6) 0.39918(3) 0.05193(17) Uani 1 1 d
C1 C 0.2233(2) 0.9427(2) 0.56886(10) 0.0372(3) Uani 1 1 d
C1S C 0.2753(2) 0.5548(2) 0.37955(10) 0.0368(3) Uani 1 1 d
O1 O 0.1874(2) 0.83272(17) 0.51753(10) 0.0547(3) Uani 1 1 d
C3 C 0.2601(3) 1.1505(3) 0.65163(14) 0.0523(5) Uani 1 1 d
C4 C 0.1461(3) 0.9895(3) 0.65131(12) 0.0519(4) Uani 1 1 d
C2 C 0.3553(3) 1.0927(3) 0.57378(13) 0.0490(4) Uani 1 1 d
H1S H 0.294(3) 0.629(2) 0.4234(13) 0.038(4) Uiso 1 1 d
H2A H 0.335(4) 1.148(4) 0.5229(19) 0.087(9) Uiso 1 1 d
H2B H 0.498(5) 1.067(3) 0.5840(19) 0.088(9) Uiso 1 1 d
H3A H 0.174(4) 1.239(3) 0.6352(19) 0.075(8) Uiso 1 1 d
H3B H 0.347(4) 1.173(3) 0.7086(17) 0.072(7) Uiso 1 1 d
H4A H 0.004(4) 0.981(3) 0.6466(18) 0.076(7) Uiso 1 1 d
H4B H 0.189(5) 0.920(4) 0.700(2) 0.096(10) Uiso 1 1 d

loop_
_atom_site_aniso_label
_atom_site_aniso_U_11
_atom_site_aniso_U_22
_atom_site_aniso_U_33
_atom_site_aniso_U_23
_atom_site_aniso_U_13
_atom_site_aniso_U_12
Cl1 0.0515(2) 0.0586(4) 0.0483(2) 0.01695(18) 0.00860(17) 0.00575(17)
Cl2 0.0428(2) 0.0539(4) 0.0473(2) -0.00312(16) 0.00425(15) 0.00935(16)
Cl3 0.0515(2) 0.0510(4) 0.0558(3) 0.00315(18) 0.01664(18) -0.00938(17)
C1 0.0382(7) 0.0342(11) 0.0396(7) 0.0010(6) 0.0083(5) 0.0040(5)
C1S 0.0402(7) 0.0355(10) 0.0348(6) -0.0027(6) 0.0078(5) -0.0001(6)
O1 0.0548(7) 0.0434(9) 0.0677(8) -0.0178(6) 0.0165(6) -0.0020(5)
C3 0.0541(9) 0.0490(14) 0.0558(10) -0.0155(8) 0.0157(8) -0.0035(8)
C4 0.0631(10) 0.0533(14) 0.0441(8) -0.0004(8) 0.0226(8) -0.0065(8)
C2 0.0540(9) 0.0451(13) 0.0524(9) -0.0059(8) 0.0215(8) -0.0099(8)

loop_
_atom_type_symbol
_atom_type_description
_atom_type_scat_dispersion_real
_atom_type_scat_dispersion_imag
_atom_type_scat_source
C C 0.0033 0.0016 'International Tables Vol C Tables 4.2.6.8 and 6.1.1.4'
H H 0.0000 0.0000 'International Tables Vol C Tables 4.2.6.8 and 6.1.1.4'
O O 0.0106 0.0060 'International Tables Vol C Tables 4.2.6.8 and 6.1.1.4'
Cl Cl 0.1484 0.1585 'International Tables Vol C Tables 4.2.6.8 and 6.1.1.4'

loop_
_geom_angle_atom_site_label_1
_geom_angle_atom_site_label_2
_geom_angle_atom_site_label_3
_geom_angle
O1 C1 C4 133.77(16)
O1 C1 C2 133.83(15)
C4 C1 C2 92.34(14)
Cl3 C1S Cl1 111.25(9)
Cl3 C1S Cl2 110.29(9)
Cl1 C1S Cl2 110.40(8)
Cl3 C1S H1S 107.8(12)
Cl1 C1S H1S 109.5(13)
Cl2 C1S H1S 107.5(12)
C4 C3 C2 90.62(14)
C4 C3 H3A 113.2(17)
C2 C3 H3A 110.8(17)
C4 C3 H3B 112.3(15)
C2 C3 H3B 119.8(15)
H3A C3 H3B 109(2)
C1 C4 C3 88.43(14)
C1 C4 H4A 114.8(16)
C3 C4 H4A 123.9(17)
C1 C4 H4B 114.5(18)
C3 C4 H4B 116.4(19)
H4A C4 H4B 100(2)
C1 C2 C3 88.03(13)
C1 C2 H2A 112.5(19)
C3 C2 H2A 120.8(19)
C1 C2 H2B 112.3(16)
C3 C2 H2B 119.2(17)
H2A C2 H2B 104(2)

loop_
_geom_bond_atom_site_label_1
_geom_bond_atom_site_label_2
_geom_bond_distance
Cl1 C1S 1.7604(16)
Cl2 C1S 1.7615(15)
Cl3 C1S 1.7531(16)
C1 O1 1.196(2)
C1 C4 1.511(2)
C1 C2 1.511(2)
C1S H1S 0.90(2)
C3 C4 1.528(3)
C3 C2 1.538(3)
C3 H3A 0.93(3)
C3 H3B 0.97(3)
C4 H4A 0.94(3)
C4 H4B 0.94(3)
C2 H2A 0.89(3)
C2 H2B 0.96(3)

loop_
_geom_hbond_atom_site_label_D
_geom_hbond_atom_site_label_H
_geom_hbond_atom_site_label_A
_geom_hbond_distance_DH
_geom_hbond_distance_HA
_geom_hbond_distance_DA
_geom_hbond_angle_DHA
C1S H1S O1 0.90(2) 2.41(2) 3.252(2) 154.9(16)
